data_7055041
loop_
_publ_author_name
'Porada, Jan H.'
'Neud\"orfl, J\"org-M.'
'Blunk, Dirk'

_publ_section_title
;
 Planar and distorted indigo as the core motif in novel chromophoric
 liquid crystals
;
_journal_issue 11
_journal_name_full 'New J. Chem.'
_journal_page_first 8291
_journal_paper_doi 10.1039/C5NJ01594D
_journal_volume 39
_journal_year 2015
_chemical_formula_moiety 'C56 H70 N2 O6'
_chemical_formula_sum 'C56 H70 N2 O6'
_chemical_formula_weight 867.14
_chemical_name_systematic
; 
 ? 
;
_space_group_IT_number 14
_symmetry_cell_setting monoclinic
_symmetry_space_group_name_Hall '-P 2ybc'
_symmetry_space_group_name_H-M 'P 1 21/c 1'
_atom_sites_solution_hydrogens geom
_atom_sites_solution_primary direct
_atom_sites_solution_secondary difmap
_audit_creation_method SHELXL-97
_audit_update_record
;
2014-11-12 deposited with the CCDC.
2015-07-28 downloaded from the CCDC.
;
_cell_angle_alpha 90.00
_cell_angle_beta 104.6630(10)
_cell_angle_gamma 90.00
_cell_formula_units_Z 4
_cell_length_a 8.3342(8)
_cell_length_b 55.144(5)
_cell_length_c 10.6926(10)
_cell_measurement_reflns_used 17123
_cell_measurement_temperature 100(2)
_cell_measurement_theta_max 27.00
_cell_measurement_theta_min 0.74
_cell_volume 4754.1(8)
_computing_cell_refinement 'Nonius DENZO (Otwinowski, Minor 1997)'
_computing_data_collection 'Nonius COLLECT'
_computing_data_reduction 'Nonius DENZO (Otwinowski, Minor 1997)'
_computing_molecular_graphics 'SCHAKAL99 (E. Keller 1999)'
_computing_publication_material 'PLATON (A. L. Spek 1980-2004)'
_computing_structure_refinement 'SHELXL-97 (Sheldrick, 1997)'
_computing_structure_solution 'SHELXS-97 (Sheldrick, 1997)'
_diffrn_ambient_temperature 100(2)
_diffrn_measured_fraction_theta_full 0.976
_diffrn_measured_fraction_theta_max 0.976
_diffrn_measurement_device_type 'Nonius KappaCCD'
_diffrn_measurement_method Phi/Omega-Scans
_diffrn_radiation_monochromator graphite
_diffrn_radiation_source 'fine-focus sealed tube'
_diffrn_radiation_type MoK\a
_diffrn_radiation_wavelength 0.71073
_diffrn_reflns_av_R_equivalents 0.0583
_diffrn_reflns_av_sigmaI/netI 0.0950
_diffrn_reflns_limit_h_max 10
_diffrn_reflns_limit_h_min -10
_diffrn_reflns_limit_k_max 70
_diffrn_reflns_limit_k_min -50
_diffrn_reflns_limit_l_max 12
_diffrn_reflns_limit_l_min -13
_diffrn_reflns_number 17123
_diffrn_reflns_theta_full 27.00
_diffrn_reflns_theta_max 27.00
_diffrn_reflns_theta_min 0.74
_exptl_absorpt_coefficient_mu 0.078
_exptl_absorpt_correction_type none
_exptl_crystal_colour violet
_exptl_crystal_density_diffrn 1.212
_exptl_crystal_density_method 'not measured'
_exptl_crystal_description platelet
_exptl_crystal_F_000 1872
_exptl_crystal_size_max .2
_exptl_crystal_size_mid .2
_exptl_crystal_size_min .05
_refine_diff_density_max 0.281
_refine_diff_density_min -0.292
_refine_diff_density_rms 0.065
_refine_ls_extinction_method none
_refine_ls_goodness_of_fit_ref 0.918
_refine_ls_hydrogen_treatment constr
_refine_ls_matrix_type full
_refine_ls_number_parameters 581
_refine_ls_number_reflns 10140
_refine_ls_number_restraints 0
_refine_ls_restrained_S_all 0.918
_refine_ls_R_factor_all 0.1040
_refine_ls_R_factor_gt 0.0475
_refine_ls_shift/su_max 0.001
_refine_ls_shift/su_mean 0.000
_refine_ls_structure_factor_coef Fsqd
_refine_ls_weighting_details 'calc w=1/[\s^2^(Fo^2^)+(0.0657P)^2^+0.0000P] where P=(Fo^2^+2Fc^2^)/3'
_refine_ls_weighting_scheme calc
_refine_ls_wR_factor_gt 0.1043
_refine_ls_wR_factor_ref 0.1320
_reflns_number_gt 5859
_reflns_number_total 10140
_reflns_threshold_expression >2sigma(I)
_cod_data_source_file c5nj01594d2.cif
_cod_data_source_block japo208n
_cod_depositor_comments 'Adding full bibliography for 7055040--7055041.cif.'
_cod_original_sg_symbol_H-M P21/c
_cod_database_code 7055041

loop_
_symmetry_equiv_pos_as_xyz
'x, y, z'
'-x, y+1/2, -z+1/2'
'-x, -y, -z'
'x, -y-1/2, z-1/2'

loop_
_atom_site_label
_atom_site_type_symbol
_atom_site_fract_x
_atom_site_fract_y
_atom_site_fract_z
_atom_site_U_iso_or_equiv
_atom_site_adp_type
_atom_site_occupancy
_atom_site_symmetry_multiplicity
_atom_site_calc_flag
_atom_site_refinement_flags
O1 O 1.00253(17) 0.23507(2) 0.27609(13) 0.0289(3) Uani 1 1 d .
O2 O 0.63449(18) 0.17273(2) 0.54100(13) 0.0305(3) Uani 1 1 d .
O3 O 0.44097(18) 0.06905(2) -0.15336(13) 0.0341(4) Uani 1 1 d .
O4 O 0.56810(18) 0.19599(2) 0.79866(13) 0.0308(3) Uani 1 1 d .
O5 O 0.79020(16) 0.26152(2) 0.45166(12) 0.0244(3) Uani 1 1 d .
O6 O 0.13174(18) 0.38120(2) 0.62655(14) 0.0330(4) Uani 1 1 d .
N1 N 0.86996(19) 0.21120(3) 0.39106(14) 0.0210(4) Uani 1 1 d .
N2 N 0.65888(19) 0.22054(3) 0.65976(14) 0.0222(4) Uani 1 1 d .
C1 C 0.9864(2) 0.22943(3) 0.38198(19) 0.0232(4) Uani 1 1 d .
C2 C 0.7914(2) 0.20717(3) 0.49182(17) 0.0216(4) Uani 1 1 d .
C3 C 0.7125(2) 0.18248(3) 0.47160(18) 0.0234(4) Uani 1 1 d .
C4 C 0.7365(2) 0.17430(3) 0.34735(18) 0.0213(4) Uani 1 1 d .
C5 C 0.8305(2) 0.19150(3) 0.30168(18) 0.0207(4) Uani 1 1 d .
C6 C 0.8748(2) 0.18741(4) 0.18662(18) 0.0234(4) Uani 1 1 d .
H6 H 0.9415 0.1986 0.1549 0.028 Uiso 1 1 calc R
C7 C 0.8176(2) 0.16632(3) 0.12014(18) 0.0236(4) Uani 1 1 d .
H7 H 0.8482 0.1632 0.0418 0.028 Uiso 1 1 calc R
C8 C 0.7170(2) 0.14909(3) 0.16130(18) 0.0227(4) Uani 1 1 d .
C9 C 0.6790(2) 0.15344(3) 0.27862(18) 0.0230(4) Uani 1 1 d .
H9 H 0.6138 0.1421 0.3114 0.028 Uiso 1 1 calc R
C10 C 0.6498(2) 0.12754(3) 0.08089(18) 0.0225(4) Uani 1 1 d .
C11 C 0.6077(2) 0.10651(4) 0.13705(19) 0.0266(5) Uani 1 1 d .
H11 H 0.6272 0.1058 0.2284 0.032 Uiso 1 1 calc R
C12 C 0.5378(2) 0.08646(4) 0.06389(19) 0.0277(5) Uani 1 1 d .
H12 H 0.5096 0.0724 0.1049 0.033 Uiso 1 1 calc R
C13 C 0.5098(2) 0.08733(3) -0.06984(19) 0.0263(5) Uani 1 1 d .
C14 C 0.3924(3) 0.04702(3) -0.10307(19) 0.0287(5) Uani 1 1 d .
H14A H 0.3115 0.0503 -0.0516 0.034 Uiso 1 1 calc R
H14B H 0.4901 0.0388 -0.0471 0.034 Uiso 1 1 calc R
C15 C 0.3146(3) 0.03142(4) -0.2194(2) 0.0304(5) Uani 1 1 d .
H15A H 0.3947 0.0298 -0.2733 0.036 Uiso 1 1 calc R
H15B H 0.2157 0.0399 -0.2718 0.036 Uiso 1 1 calc R
C16 C 0.2629(3) 0.00615(4) -0.18822(19) 0.0297(5) Uani 1 1 d .
H16A H 0.1810 0.0075 -0.1357 0.036 Uiso 1 1 calc R
H16B H 0.3610 -0.0026 -0.1363 0.036 Uiso 1 1 calc R
C17 C 0.1866(3) -0.00835(4) -0.31126(19) 0.0305(5) Uani 1 1 d .
H17A H 0.0887 0.0006 -0.3619 0.037 Uiso 1 1 calc R
H17B H 0.2684 -0.0091 -0.3641 0.037 Uiso 1 1 calc R
C18 C 0.1332(3) -0.03420(4) -0.2903(2) 0.0305(5) Uani 1 1 d .
H18A H 0.2301 -0.0433 -0.2390 0.037 Uiso 1 1 calc R
H18B H 0.0486 -0.0337 -0.2399 0.037 Uiso 1 1 calc R
C19 C 0.0621(3) -0.04754(3) -0.4166(2) 0.0303(5) Uani 1 1 d .
H19A H 0.1466 -0.0477 -0.4672 0.036 Uiso 1 1 calc R
H19B H -0.0348 -0.0384 -0.4671 0.036 Uiso 1 1 calc R
C20 C 0.0083(3) -0.07364(3) -0.4014(2) 0.0306(5) Uani 1 1 d .
H20A H 0.1033 -0.0827 -0.3473 0.037 Uiso 1 1 calc R
H20B H -0.0812 -0.0735 -0.3558 0.037 Uiso 1 1 calc R
C21 C -0.0530(3) -0.08667(4) -0.5300(2) 0.0311(5) Uani 1 1 d .
H21A H 0.0376 -0.0869 -0.5745 0.037 Uiso 1 1 calc R
H21B H -0.1458 -0.0773 -0.5846 0.037 Uiso 1 1 calc R
C22 C -0.1116(3) -0.11265(4) -0.5194(2) 0.0321(5) Uani 1 1 d .
H22A H -0.2078 -0.1124 -0.4809 0.038 Uiso 1 1 calc R
H22B H -0.0216 -0.1219 -0.4606 0.038 Uiso 1 1 calc R
C23 C -0.1612(3) -0.12557(4) -0.6499(2) 0.0397(6) Uani 1 1 d .
H23A H -0.0590 -0.1299 -0.6760 0.048 Uiso 1 1 calc R
H23B H -0.2245 -0.1141 -0.7151 0.048 Uiso 1 1 calc R
C24 C -0.2661(3) -0.14870(4) -0.6529(2) 0.0403(6) Uani 1 1 d .
H24A H -0.3612 -0.1449 -0.6164 0.048 Uiso 1 1 calc R
H24B H -0.3111 -0.1537 -0.7439 0.048 Uiso 1 1 calc R
C25 C -0.1709(3) -0.16930(4) -0.5793(2) 0.0492(7) Uani 1 1 d .
H25A H -0.0746 -0.1729 -0.6132 0.074 Uiso 1 1 calc R
H25B H -0.2423 -0.1837 -0.5887 0.074 Uiso 1 1 calc R
H25C H -0.1333 -0.1649 -0.4877 0.074 Uiso 1 1 calc R
C26 C 0.5514(3) 0.10826(4) -0.12725(19) 0.0297(5) Uani 1 1 d .
H26 H 0.5333 0.1089 -0.2185 0.036 Uiso 1 1 calc R
C27 C 0.6187(2) 0.12804(4) -0.05323(19) 0.0274(5) Uani 1 1 d .
H27 H 0.6442 0.1422 -0.0946 0.033 Uiso 1 1 calc R
C28 C 0.7468(2) 0.22489(3) 0.56507(17) 0.0208(4) Uani 1 1 d .
C29 C 0.6783(3) 0.20103(3) 0.74907(19) 0.0255(5) Uani 1 1 d .
C30 C 0.8472(3) 0.18963(4) 0.7880(2) 0.0322(5) Uani 1 1 d .
H30A H 0.9005 0.1938 0.8780 0.048 Uiso 1 1 calc R
H30B H 0.9149 0.1956 0.7318 0.048 Uiso 1 1 calc R
H30C H 0.8365 0.1720 0.7797 0.048 Uiso 1 1 calc R
C31 C 0.5647(2) 0.24174(3) 0.66981(17) 0.0207(4) Uani 1 1 d .
C32 C 0.6005(2) 0.25993(3) 0.58983(17) 0.0208(4) Uani 1 1 d .
C33 C 0.7253(2) 0.25099(3) 0.52739(17) 0.0207(4) Uani 1 1 d .
C34 C 0.5266(2) 0.28260(3) 0.58158(17) 0.0212(4) Uani 1 1 d .
H34 H 0.5520 0.2947 0.5262 0.025 Uiso 1 1 calc R
C35 C 0.4145(2) 0.28745(3) 0.65577(18) 0.0227(4) Uani 1 1 d .
C36 C 0.3834(2) 0.26910(3) 0.73795(18) 0.0227(4) Uani 1 1 d .
H36 H 0.3098 0.2725 0.7905 0.027 Uiso 1 1 calc R
C37 C 0.4550(2) 0.24616(3) 0.74608(18) 0.0230(4) Uani 1 1 d .
H37 H 0.4300 0.2340 0.8014 0.028 Uiso 1 1 calc R
C38 C 0.3324(2) 0.31162(3) 0.64646(19) 0.0236(4) Uani 1 1 d .
C39 C 0.3047(2) 0.32336(3) 0.75444(19) 0.0252(4) Uani 1 1 d .
H39 H 0.3319 0.3154 0.8359 0.030 Uiso 1 1 calc R
C40 C 0.2382(2) 0.34648(4) 0.74466(19) 0.0267(5) Uani 1 1 d .
H40 H 0.2207 0.3543 0.8193 0.032 Uiso 1 1 calc R
C41 C 0.1969(2) 0.35835(3) 0.6259(2) 0.0272(5) Uani 1 1 d .
C42 C 0.0783(3) 0.39307(4) 0.5043(2) 0.0301(5) Uani 1 1 d .
H42A H -0.0077 0.3832 0.4449 0.036 Uiso 1 1 calc R
H42B H 0.1730 0.3951 0.4650 0.036 Uiso 1 1 calc R
C43 C 0.0089(3) 0.41740(4) 0.5261(2) 0.0319(5) Uani 1 1 d .
H43A H 0.0972 0.4273 0.5828 0.038 Uiso 1 1 calc R
H43B H -0.0808 0.4152 0.5705 0.038 Uiso 1 1 calc R
C44 C -0.0595(3) 0.43082(3) 0.3987(2) 0.0297(5) Uani 1 1 d .
H44A H 0.0277 0.4316 0.3508 0.036 Uiso 1 1 calc R
H44B H -0.1539 0.4215 0.3454 0.036 Uiso 1 1 calc R
C45 C -0.1172(3) 0.45643(4) 0.41740(19) 0.0303(5) Uani 1 1 d .
H45A H -0.2010 0.4557 0.4684 0.036 Uiso 1 1 calc R
H45B H -0.0216 0.4659 0.4679 0.036 Uiso 1 1 calc R
C46 C -0.1915(3) 0.46964(4) 0.2914(2) 0.0308(5) Uani 1 1 d .
H46A H -0.2901 0.4606 0.2426 0.037 Uiso 1 1 calc R
H46B H -0.1095 0.4698 0.2386 0.037 Uiso 1 1 calc R
C47 C -0.2426(3) 0.49571(4) 0.3098(2) 0.0298(5) Uani 1 1 d .
H47A H -0.3254 0.4956 0.3618 0.036 Uiso 1 1 calc R
H47B H -0.1442 0.5048 0.3590 0.036 Uiso 1 1 calc R
C48 C -0.3159(3) 0.50890(4) 0.18275(19) 0.0302(5) Uani 1 1 d .
H48A H -0.2322 0.5092 0.1315 0.036 Uiso 1 1 calc R
H48B H -0.4127 0.4996 0.1329 0.036 Uiso 1 1 calc R
C49 C -0.3703(3) 0.53478(4) 0.19890(19) 0.0298(5) Uani 1 1 d .
H49A H -0.2741 0.5441 0.2495 0.036 Uiso 1 1 calc R
H49B H -0.4556 0.5346 0.2487 0.036 Uiso 1 1 calc R
C50 C -0.4407(3) 0.54761(4) 0.07075(19) 0.0300(5) Uani 1 1 d .
H50A H -0.5344 0.5379 0.0192 0.036 Uiso 1 1 calc R
H50B H -0.3541 0.5482 0.0223 0.036 Uiso 1 1 calc R
C51 C -0.5010(3) 0.57332(3) 0.08377(19) 0.0291(5) Uani 1 1 d .
H51A H -0.4076 0.5831 0.1348 0.035 Uiso 1 1 calc R
H51B H -0.5880 0.5729 0.1319 0.035 Uiso 1 1 calc R
C52 C -0.5707(3) 0.58559(4) -0.0462(2) 0.0346(5) Uani 1 1 d .
H52A H -0.4846 0.5856 -0.0952 0.042 Uiso 1 1 calc R
H52B H -0.6658 0.5760 -0.0962 0.042 Uiso 1 1 calc R
C53 C -0.6274(3) 0.61145(4) -0.0345(2) 0.0380(6) Uani 1 1 d .
H53A H -0.7132 0.6116 0.0134 0.057 Uiso 1 1 calc R
H53B H -0.6728 0.6182 -0.1210 0.057 Uiso 1 1 calc R
H53C H -0.5329 0.6213 0.0115 0.057 Uiso 1 1 calc R
C54 C 0.2210(2) 0.34695(4) 0.5173(2) 0.0296(5) Uani 1 1 d .
H54 H 0.1916 0.3549 0.4358 0.035 Uiso 1 1 calc R
C55 C 0.2890(2) 0.32370(4) 0.5282(2) 0.0290(5) Uani 1 1 d .
H55 H 0.3060 0.3159 0.4533 0.035 Uiso 1 1 calc R
C56 C 1.1008(2) 0.23821(4) 0.50549(19) 0.0288(5) Uani 1 1 d .
H56A H 1.2069 0.2296 0.5204 0.043 Uiso 1 1 calc R
H56B H 1.0507 0.2351 0.5776 0.043 Uiso 1 1 calc R
H56C H 1.1195 0.2557 0.4992 0.043 Uiso 1 1 calc R

loop_
_atom_site_aniso_label
_atom_site_aniso_U_11
_atom_site_aniso_U_22
_atom_site_aniso_U_33
_atom_site_aniso_U_23
_atom_site_aniso_U_13
_atom_site_aniso_U_12
O1 0.0287(8) 0.0351(8) 0.0244(8) -0.0017(6) 0.0098(6) -0.0065(6)
O2 0.0411(9) 0.0277(8) 0.0265(8) -0.0020(6) 0.0153(7) -0.0057(7)
O3 0.0471(10) 0.0278(8) 0.0257(8) -0.0048(6) 0.0062(7) -0.0107(7)
O4 0.0413(9) 0.0267(8) 0.0293(8) -0.0005(6) 0.0180(7) -0.0038(7)
O5 0.0236(7) 0.0269(8) 0.0238(7) 0.0012(6) 0.0082(6) -0.0011(6)
O6 0.0395(9) 0.0271(8) 0.0328(8) 0.0039(6) 0.0099(7) 0.0104(6)
N1 0.0203(9) 0.0227(9) 0.0199(8) -0.0008(7) 0.0049(7) -0.0001(7)
N2 0.0243(9) 0.0212(8) 0.0219(9) 0.0001(7) 0.0075(7) 0.0003(7)
C1 0.0169(10) 0.0258(11) 0.0276(11) -0.0023(9) 0.0067(8) 0.0007(8)
C2 0.0209(10) 0.0251(10) 0.0179(10) -0.0001(8) 0.0031(8) 0.0007(8)
C3 0.0238(11) 0.0247(10) 0.0213(10) 0.0007(8) 0.0049(9) 0.0024(8)
C4 0.0190(10) 0.0243(10) 0.0198(10) 0.0007(8) 0.0036(8) 0.0026(8)
C5 0.0180(10) 0.0223(10) 0.0196(10) -0.0006(8) 0.0007(8) 0.0036(8)
C6 0.0201(10) 0.0279(11) 0.0222(11) 0.0001(8) 0.0053(8) 0.0010(8)
C7 0.0249(11) 0.0284(11) 0.0185(10) -0.0023(8) 0.0072(8) 0.0042(8)
C8 0.0217(10) 0.0240(10) 0.0202(10) 0.0001(8) 0.0016(8) 0.0029(8)
C9 0.0228(10) 0.0230(10) 0.0227(10) 0.0018(8) 0.0049(8) 0.0013(8)
C10 0.0193(10) 0.0234(10) 0.0238(11) -0.0008(8) 0.0037(8) 0.0017(8)
C11 0.0287(11) 0.0299(11) 0.0201(10) -0.0020(8) 0.0040(9) 0.0018(9)
C12 0.0324(12) 0.0254(11) 0.0251(11) 0.0004(9) 0.0068(9) -0.0007(9)
C13 0.0275(11) 0.0247(11) 0.0257(11) -0.0049(9) 0.0051(9) -0.0003(9)
C14 0.0332(12) 0.0263(11) 0.0262(11) 0.0000(9) 0.0068(9) -0.0026(9)
C15 0.0322(12) 0.0293(11) 0.0281(12) -0.0032(9) 0.0047(9) -0.0019(9)
C16 0.0322(12) 0.0276(11) 0.0282(11) -0.0018(9) 0.0053(9) -0.0005(9)
C17 0.0328(12) 0.0291(11) 0.0289(12) -0.0010(9) 0.0064(9) -0.0016(9)
C18 0.0285(12) 0.0300(12) 0.0311(12) -0.0002(9) 0.0040(9) -0.0024(9)
C19 0.0312(12) 0.0259(11) 0.0328(12) -0.0005(9) 0.0063(9) -0.0020(9)
C20 0.0287(11) 0.0279(11) 0.0339(12) -0.0009(9) 0.0053(9) -0.0011(9)
C21 0.0310(12) 0.0291(12) 0.0323(12) -0.0014(9) 0.0063(9) -0.0015(9)
C22 0.0326(12) 0.0286(12) 0.0345(12) 0.0018(9) 0.0076(10) -0.0023(9)
C23 0.0439(14) 0.0358(13) 0.0376(13) -0.0039(10) 0.0071(11) -0.0083(11)
C24 0.0408(14) 0.0389(13) 0.0401(14) -0.0057(11) 0.0084(11) -0.0003(11)
C25 0.0543(16) 0.0443(15) 0.0493(15) -0.0056(12) 0.0134(13) 0.0063(13)
C26 0.0382(13) 0.0316(12) 0.0194(11) -0.0035(9) 0.0072(9) -0.0036(9)
C27 0.0312(12) 0.0276(11) 0.0240(11) 0.0001(9) 0.0082(9) -0.0021(9)
C28 0.0183(10) 0.0267(10) 0.0169(10) 0.0007(8) 0.0036(8) 0.0001(8)
C29 0.0366(12) 0.0214(11) 0.0190(10) -0.0027(8) 0.0076(9) -0.0008(9)
C30 0.0412(13) 0.0323(12) 0.0233(11) 0.0052(9) 0.0082(10) 0.0079(10)
C31 0.0178(10) 0.0228(10) 0.0201(10) -0.0034(8) 0.0019(8) -0.0005(8)
C32 0.0187(10) 0.0234(10) 0.0192(10) -0.0033(8) 0.0031(8) -0.0014(8)
C33 0.0184(10) 0.0238(10) 0.0177(10) -0.0007(8) 0.0005(8) -0.0018(8)
C34 0.0183(10) 0.0246(10) 0.0198(10) 0.0002(8) 0.0028(8) -0.0018(8)
C35 0.0168(10) 0.0278(11) 0.0217(10) -0.0028(8) 0.0015(8) 0.0000(8)
C36 0.0179(10) 0.0299(11) 0.0203(10) -0.0025(8) 0.0047(8) 0.0006(8)
C37 0.0211(10) 0.0259(11) 0.0216(10) 0.0003(8) 0.0045(8) -0.0025(8)
C38 0.0166(10) 0.0266(11) 0.0268(11) -0.0020(8) 0.0040(8) -0.0020(8)
C39 0.0231(11) 0.0278(11) 0.0251(11) -0.0003(8) 0.0071(9) -0.0003(9)
C40 0.0251(11) 0.0284(11) 0.0273(11) -0.0028(9) 0.0083(9) 0.0028(9)
C41 0.0227(11) 0.0240(11) 0.0350(12) -0.0011(9) 0.0075(9) 0.0013(8)
C42 0.0299(12) 0.0294(11) 0.0307(12) 0.0030(9) 0.0071(9) 0.0036(9)
C43 0.0305(12) 0.0300(12) 0.0351(12) -0.0003(9) 0.0082(10) 0.0011(9)
C44 0.0284(12) 0.0284(11) 0.0313(12) 0.0009(9) 0.0058(9) 0.0021(9)
C45 0.0324(12) 0.0276(11) 0.0296(12) 0.0014(9) 0.0055(9) 0.0013(9)
C46 0.0333(12) 0.0279(11) 0.0291(12) 0.0000(9) 0.0037(9) 0.0007(9)
C47 0.0308(12) 0.0271(11) 0.0303(12) 0.0007(9) 0.0052(9) -0.0003(9)
C48 0.0321(12) 0.0282(11) 0.0289(12) -0.0017(9) 0.0052(9) 0.0008(9)
C49 0.0317(12) 0.0286(12) 0.0281(12) -0.0023(9) 0.0060(9) -0.0016(9)
C50 0.0335(12) 0.0282(11) 0.0279(11) -0.0016(9) 0.0075(9) 0.0014(9)
C51 0.0331(12) 0.0261(11) 0.0292(11) -0.0010(9) 0.0099(9) -0.0009(9)
C52 0.0453(14) 0.0299(12) 0.0299(12) 0.0023(9) 0.0118(10) 0.0090(10)
C53 0.0494(15) 0.0320(12) 0.0357(13) 0.0044(10) 0.0162(11) 0.0091(11)
C54 0.0283(12) 0.0332(12) 0.0265(11) 0.0028(9) 0.0059(9) 0.0038(9)
C55 0.0269(12) 0.0343(12) 0.0256(11) -0.0025(9) 0.0065(9) 0.0033(9)
C56 0.0214(11) 0.0351(12) 0.0286(11) -0.0041(9) 0.0040(9) -0.0007(9)

loop_
_atom_type_symbol
_atom_type_description
_atom_type_scat_dispersion_real
_atom_type_scat_dispersion_imag
_atom_type_scat_source
C C 0.0033 0.0016 'International Tables Vol C Tables 4.2.6.8 and 6.1.1.4'
H H 0.0000 0.0000 'International Tables Vol C Tables 4.2.6.8 and 6.1.1.4'
N N 0.0061 0.0033 'International Tables Vol C Tables 4.2.6.8 and 6.1.1.4'
O O 0.0106 0.0060 'International Tables Vol C Tables 4.2.6.8 and 6.1.1.4'

loop_
_geom_angle_atom_site_label_1
_geom_angle_atom_site_label_2
_geom_angle_atom_site_label_3
_geom_angle
C13 O3 C14 119.44(15)
C41 O6 C42 116.63(15)
C2 N1 C1 128.41(15)
C2 N1 C5 108.53(15)
C1 N1 C5 122.60(16)
C28 N2 C29 128.24(16)
C28 N2 C31 108.04(15)
C29 N2 C31 122.76(16)
O1 C1 N1 119.00(17)
O1 C1 C56 122.88(18)
N1 C1 C56 117.53(17)
C28 C2 N1 124.91(17)
C28 C2 C3 124.03(17)
N1 C2 C3 107.64(15)
O2 C3 C4 128.98(18)
O2 C3 C2 126.07(18)
C4 C3 C2 104.72(16)
C9 C4 C5 121.94(18)
C9 C4 C3 129.01(18)
C5 C4 C3 109.04(17)
C6 C5 C4 119.89(17)
C6 C5 N1 130.37(18)
C4 C5 N1 109.71(16)
C7 C6 C5 117.22(18)
C7 C6 H6 121.4
C5 C6 H6 121.4
C6 C7 C8 124.12(18)
C6 C7 H7 117.9
C8 C7 H7 117.9
C9 C8 C7 117.05(17)
C9 C8 C10 121.35(18)
C7 C8 C10 121.57(17)
C4 C9 C8 119.70(18)
C4 C9 H9 120.2
C8 C9 H9 120.2
C11 C10 C27 117.37(18)
C11 C10 C8 120.97(17)
C27 C10 C8 121.57(17)
C10 C11 C12 122.29(18)
C10 C11 H11 118.9
C12 C11 H11 118.9
C13 C12 C11 119.18(19)
C13 C12 H12 120.4
C11 C12 H12 120.4
O3 C13 C12 125.29(18)
O3 C13 C26 115.59(17)
C12 C13 C26 119.12(18)
O3 C14 C15 106.05(16)
O3 C14 H14A 110.5
C15 C14 H14A 110.5
O3 C14 H14B 110.5
C15 C14 H14B 110.5
H14A C14 H14B 108.7
C14 C15 C16 115.20(17)
C14 C15 H15A 108.5
C16 C15 H15A 108.5
C14 C15 H15B 108.5
C16 C15 H15B 108.5
H15A C15 H15B 107.5
C15 C16 C17 111.63(17)
C15 C16 H16A 109.3
C17 C16 H16A 109.3
C15 C16 H16B 109.3
C17 C16 H16B 109.3
H16A C16 H16B 108.0
C18 C17 C16 115.72(17)
C18 C17 H17A 108.4
C16 C17 H17A 108.4
C18 C17 H17B 108.4
C16 C17 H17B 108.4
H17A C17 H17B 107.4
C19 C18 C17 112.57(17)
C19 C18 H18A 109.1
C17 C18 H18A 109.1
C19 C18 H18B 109.1
C17 C18 H18B 109.1
H18A C18 H18B 107.8
C18 C19 C20 114.83(17)
C18 C19 H19A 108.6
C20 C19 H19A 108.6
C18 C19 H19B 108.6
C20 C19 H19B 108.6
H19A C19 H19B 107.5
C21 C20 C19 112.96(17)
C21 C20 H20A 109.0
C19 C20 H20A 109.0
C21 C20 H20B 109.0
C19 C20 H20B 109.0
H20A C20 H20B 107.8
C20 C21 C22 114.68(17)
C20 C21 H21A 108.6
C22 C21 H21A 108.6
C20 C21 H21B 108.6
C22 C21 H21B 108.6
H21A C21 H21B 107.6
C21 C22 C23 112.79(18)
C21 C22 H22A 109.0
C23 C22 H22A 109.0
C21 C22 H22B 109.0
C23 C22 H22B 109.0
H22A C22 H22B 107.8
C22 C23 C24 115.18(19)
C22 C23 H23A 108.5
C24 C23 H23A 108.5
C22 C23 H23B 108.5
C24 C23 H23B 108.5
H23A C23 H23B 107.5
C25 C24 C23 113.3(2)
C25 C24 H24A 108.9
C23 C24 H24A 108.9
C25 C24 H24B 108.9
C23 C24 H24B 108.9
H24A C24 H24B 107.7
C24 C25 H25A 109.5
C24 C25 H25B 109.5
H25A C25 H25B 109.5
C24 C25 H25C 109.5
H25A C25 H25C 109.5
H25B C25 H25C 109.5
C27 C26 C13 120.85(19)
C27 C26 H26 119.6
C13 C26 H26 119.6
C26 C27 C10 121.18(19)
C26 C27 H27 119.4
C10 C27 H27 119.4
C2 C28 N2 123.83(17)
C2 C28 C33 124.64(17)
N2 C28 C33 107.98(15)
O4 C29 N2 120.05(18)
O4 C29 C30 123.22(18)
N2 C29 C30 116.32(18)
C29 C30 H30A 109.5
C29 C30 H30B 109.5
H30A C30 H30B 109.5
C29 C30 H30C 109.5
H30A C30 H30C 109.5
H30B C30 H30C 109.5
C37 C31 C32 120.43(17)
C37 C31 N2 129.99(17)
C32 C31 N2 109.55(16)
C34 C32 C31 121.70(17)
C34 C32 C33 129.26(18)
C31 C32 C33 109.01(16)
O5 C33 C32 128.85(17)
O5 C33 C28 126.24(17)
C32 C33 C28 104.66(16)
C32 C34 C35 119.14(18)
C32 C34 H34 120.4
C35 C34 H34 120.4
C34 C35 C36 118.22(18)
C34 C35 C38 119.70(17)
C36 C35 C38 122.08(17)
C37 C36 C35 123.30(18)
C37 C36 H36 118.4
C35 C36 H36 118.4
C31 C37 C36 117.19(18)
C31 C37 H37 121.4
C36 C37 H37 121.4
C39 C38 C55 118.05(18)
C39 C38 C35 122.01(18)
C55 C38 C35 119.86(18)
C40 C39 C38 120.86(18)
C40 C39 H39 119.6
C38 C39 H39 119.6
C39 C40 C41 120.27(19)
C39 C40 H40 119.9
C41 C40 H40 119.9
O6 C41 C54 124.37(18)
O6 C41 C40 115.72(18)
C54 C41 C40 119.91(18)
O6 C42 C43 108.09(16)
O6 C42 H42A 110.1
C43 C42 H42A 110.1
O6 C42 H42B 110.1
C43 C42 H42B 110.1
H42A C42 H42B 108.4
C42 C43 C44 111.46(17)
C42 C43 H43A 109.3
C44 C43 H43A 109.3
C42 C43 H43B 109.3
C44 C43 H43B 109.3
H43A C43 H43B 108.0
C45 C44 C43 113.04(17)
C45 C44 H44A 109.0
C43 C44 H44A 109.0
C45 C44 H44B 109.0
C43 C44 H44B 109.0
H44A C44 H44B 107.8
C46 C45 C44 113.57(17)
C46 C45 H45A 108.9
C44 C45 H45A 108.9
C46 C45 H45B 108.9
C44 C45 H45B 108.9
H45A C45 H45B 107.7
C45 C46 C47 113.68(17)
C45 C46 H46A 108.8
C47 C46 H46A 108.8
C45 C46 H46B 108.8
C47 C46 H46B 108.8
H46A C46 H46B 107.7
C48 C47 C46 113.35(17)
C48 C47 H47A 108.9
C46 C47 H47A 108.9
C48 C47 H47B 108.9
C46 C47 H47B 108.9
H47A C47 H47B 107.7
C49 C48 C47 114.22(17)
C49 C48 H48A 108.7
C47 C48 H48A 108.7
C49 C48 H48B 108.7
C47 C48 H48B 108.7
H48A C48 H48B 107.6
C48 C49 C50 113.09(16)
C48 C49 H49A 109.0
C50 C49 H49A 109.0
C48 C49 H49B 109.0
C50 C49 H49B 109.0
H49A C49 H49B 107.8
C49 C50 C51 114.30(17)
C49 C50 H50A 108.7
C51 C50 H50A 108.7
C49 C50 H50B 108.7
C51 C50 H50B 108.7
H50A C50 H50B 107.6
C50 C51 C52 112.88(17)
C50 C51 H51A 109.0
C52 C51 H51A 109.0
C50 C51 H51B 109.0
C52 C51 H51B 109.0
H51A C51 H51B 107.8
C53 C52 C51 113.40(18)
C53 C52 H52A 108.9
C51 C52 H52A 108.9
C53 C52 H52B 108.9
C51 C52 H52B 108.9
H52A C52 H52B 107.7
C52 C53 H53A 109.5
C52 C53 H53B 109.5
H53A C53 H53B 109.5
C52 C53 H53C 109.5
H53A C53 H53C 109.5
H53B C53 H53C 109.5
C41 C54 C55 119.41(19)
C41 C54 H54 120.3
C55 C54 H54 120.3
C38 C55 C54 121.48(19)
C38 C55 H55 119.3
C54 C55 H55 119.3
C1 C56 H56A 109.5
C1 C56 H56B 109.5
H56A C56 H56B 109.5
C1 C56 H56C 109.5
H56A C56 H56C 109.5
H56B C56 H56C 109.5

loop_
_geom_bond_atom_site_label_1
_geom_bond_atom_site_label_2
_geom_bond_distance
O1 C1 1.214(2)
O2 C3 1.227(2)
O3 C13 1.372(2)
O3 C14 1.428(2)
O4 C29 1.204(2)
O5 C33 1.227(2)
O6 C41 1.373(2)
O6 C42 1.429(2)
N1 C2 1.413(2)
N1 C1 1.418(2)
N1 C5 1.429(2)
N2 C28 1.413(2)
N2 C29 1.420(2)
N2 C31 1.428(2)
C1 C56 1.500(3)
C2 C28 1.362(3)
C2 C3 1.504(3)
C3 C4 1.464(3)
C4 C9 1.384(3)
C4 C5 1.395(3)
C5 C6 1.389(3)
C6 C7 1.383(3)
C6 H6 0.9500
C7 C8 1.410(3)
C7 H7 0.9500
C8 C9 1.390(3)
C8 C10 1.490(3)
C9 H9 0.9500
C10 C11 1.391(3)
C10 C27 1.392(3)
C11 C12 1.394(3)
C11 H11 0.9500
C12 C13 1.390(3)
C12 H12 0.9500
C13 C26 1.392(3)
C14 C15 1.516(3)
C14 H14A 0.9900
C14 H14B 0.9900
C15 C16 1.521(3)
C15 H15A 0.9900
C15 H15B 0.9900
C16 C17 1.533(3)
C16 H16A 0.9900
C16 H16B 0.9900
C17 C18 1.527(3)
C17 H17A 0.9900
C17 H17B 0.9900
C18 C19 1.520(3)
C18 H18A 0.9900
C18 H18B 0.9900
C19 C20 1.528(3)
C19 H19A 0.9900
C19 H19B 0.9900
C20 C21 1.520(3)
C20 H20A 0.9900
C20 H20B 0.9900
C21 C22 1.527(3)
C21 H21A 0.9900
C21 H21B 0.9900
C22 C23 1.528(3)
C22 H22A 0.9900
C22 H22B 0.9900
C23 C24 1.542(3)
C23 H23A 0.9900
C23 H23B 0.9900
C24 C25 1.491(3)
C24 H24A 0.9900
C24 H24B 0.9900
C25 H25A 0.9800
C25 H25B 0.9800
C25 H25C 0.9800
C26 C27 1.381(3)
C26 H26 0.9500
C27 H27 0.9500
C28 C33 1.493(3)
C29 C30 1.501(3)
C30 H30A 0.9800
C30 H30B 0.9800
C30 H30C 0.9800
C31 C37 1.392(3)
C31 C32 1.398(3)
C32 C34 1.386(3)
C32 C33 1.457(3)
C34 C35 1.396(3)
C34 H34 0.9500
C35 C36 1.407(3)
C35 C38 1.490(3)
C36 C37 1.392(3)
C36 H36 0.9500
C37 H37 0.9500
C38 C39 1.393(3)
C38 C55 1.394(3)
C39 C40 1.383(3)
C39 H39 0.9500
C40 C41 1.392(3)
C40 H40 0.9500
C41 C54 1.379(3)
C42 C43 1.502(3)
C42 H42A 0.9900
C42 H42B 0.9900
C43 C44 1.528(3)
C43 H43A 0.9900
C43 H43B 0.9900
C44 C45 1.521(3)
C44 H44A 0.9900
C44 H44B 0.9900
C45 C46 1.519(3)
C45 H45A 0.9900
C45 H45B 0.9900
C46 C47 1.526(3)
C46 H46A 0.9900
C46 H46B 0.9900
C47 C48 1.525(3)
C47 H47A 0.9900
C47 H47B 0.9900
C48 C49 1.520(3)
C48 H48A 0.9900
C48 H48B 0.9900
C49 C50 1.522(3)
C49 H49A 0.9900
C49 H49B 0.9900
C50 C51 1.522(3)
C50 H50A 0.9900
C50 H50B 0.9900
C51 C52 1.523(3)
C51 H51A 0.9900
C51 H51B 0.9900
C52 C53 1.517(3)
C52 H52A 0.9900
C52 H52B 0.9900
C53 H53A 0.9800
C53 H53B 0.9800
C53 H53C 0.9800
C54 C55 1.394(3)
C54 H54 0.9500
C55 H55 0.9500
C56 H56A 0.9800
C56 H56B 0.9800
C56 H56C 0.9800

loop_
_geom_torsion_atom_site_label_1
_geom_torsion_atom_site_label_2
_geom_torsion_atom_site_label_3
_geom_torsion_atom_site_label_4
_geom_torsion
C2 N1 C1 O1 -157.32(18)
C5 N1 C1 O1 31.4(3)
C2 N1 C1 C56 31.3(3)
C5 N1 C1 C56 -140.03(18)
C1 N1 C2 C28 33.8(3)
C5 N1 C2 C28 -153.92(18)
C1 N1 C2 C3 -166.48(17)
C5 N1 C2 C3 5.81(19)
C28 C2 C3 O2 -20.8(3)
N1 C2 C3 O2 179.30(18)
C28 C2 C3 C4 154.06(18)
N1 C2 C3 C4 -5.88(19)
O2 C3 C4 C9 -0.9(3)
C2 C3 C4 C9 -175.54(18)
O2 C3 C4 C5 178.43(19)
C2 C3 C4 C5 3.8(2)
C9 C4 C5 C6 -2.7(3)
C3 C4 C5 C6 177.84(16)
C9 C4 C5 N1 179.01(16)
C3 C4 C5 N1 -0.4(2)
C2 N1 C5 C6 178.52(18)
C1 N1 C5 C6 -8.7(3)
C2 N1 C5 C4 -3.5(2)
C1 N1 C5 C4 169.34(16)
C4 C5 C6 C7 1.9(3)
N1 C5 C6 C7 179.72(18)
C5 C6 C7 C8 0.7(3)
C6 C7 C8 C9 -2.4(3)
C6 C7 C8 C10 175.75(18)
C5 C4 C9 C8 0.9(3)
C3 C4 C9 C8 -179.79(18)
C7 C8 C9 C4 1.6(3)
C10 C8 C9 C4 -176.62(17)
C9 C8 C10 C11 -26.9(3)
C7 C8 C10 C11 155.05(19)
C9 C8 C10 C27 149.76(19)
C7 C8 C10 C27 -28.3(3)
C27 C10 C11 C12 0.3(3)
C8 C10 C11 C12 177.10(18)
C10 C11 C12 C13 0.4(3)
C14 O3 C13 C12 -0.1(3)
C14 O3 C13 C26 -179.19(18)
C11 C12 C13 O3 -179.47(19)
C11 C12 C13 C26 -0.4(3)
C13 O3 C14 C15 177.35(17)
O3 C14 C15 C16 176.34(17)
C14 C15 C16 C17 -179.63(18)
C15 C16 C17 C18 178.99(18)
C16 C17 C18 C19 -178.86(18)
C17 C18 C19 C20 179.33(18)
C18 C19 C20 C21 -176.85(18)
C19 C20 C21 C22 -178.73(18)
C20 C21 C22 C23 -176.18(18)
C21 C22 C23 C24 -163.50(19)
C22 C23 C24 C25 -70.3(3)
O3 C13 C26 C27 178.78(18)
C12 C13 C26 C27 -0.4(3)
C13 C26 C27 C10 1.2(3)
C11 C10 C27 C26 -1.1(3)
C8 C10 C27 C26 -177.87(19)
N1 C2 C28 N2 175.78(16)
C3 C2 C28 N2 19.3(3)
N1 C2 C28 C33 19.6(3)
C3 C2 C28 C33 -136.88(19)
C29 N2 C28 C2 39.6(3)
C31 N2 C28 C2 -151.50(18)
C29 N2 C28 C33 -160.91(17)
C31 N2 C28 C33 8.02(19)
C28 N2 C29 O4 -159.62(18)
C31 N2 C29 O4 32.9(3)
C28 N2 C29 C30 27.5(3)
C31 N2 C29 C30 -139.99(18)
C28 N2 C31 C37 177.87(18)
C29 N2 C31 C37 -12.5(3)
C28 N2 C31 C32 -4.1(2)
C29 N2 C31 C32 165.61(16)
C37 C31 C32 C34 -1.3(3)
N2 C31 C32 C34 -179.57(16)
C37 C31 C32 C33 176.60(16)
N2 C31 C32 C33 -1.7(2)
C34 C32 C33 O5 -1.5(3)
C31 C32 C33 O5 -179.20(18)
C34 C32 C33 C28 -175.96(18)
C31 C32 C33 C28 6.4(2)
C2 C28 C33 O5 -24.1(3)
N2 C28 C33 O5 176.57(17)
C2 C28 C33 C32 150.50(18)
N2 C28 C33 C32 -8.81(19)
C31 C32 C34 C35 0.5(3)
C33 C32 C34 C35 -176.93(18)
C32 C34 C35 C36 1.1(3)
C32 C34 C35 C38 -179.15(16)
C34 C35 C36 C37 -2.0(3)
C38 C35 C36 C37 178.27(17)
C32 C31 C37 C36 0.5(3)
N2 C31 C37 C36 178.34(18)
C35 C36 C37 C31 1.2(3)
C34 C35 C38 C39 -141.02(19)
C36 C35 C38 C39 38.7(3)
C34 C35 C38 C55 35.6(3)
C36 C35 C38 C55 -144.67(19)
C55 C38 C39 C40 -0.9(3)
C35 C38 C39 C40 175.72(18)
C38 C39 C40 C41 0.4(3)
C42 O6 C41 C54 3.4(3)
C42 O6 C41 C40 -176.00(17)
C39 C40 C41 O6 179.99(17)
C39 C40 C41 C54 0.5(3)
C41 O6 C42 C43 178.97(16)
O6 C42 C43 C44 -177.09(16)
C42 C43 C44 C45 -174.98(17)
C43 C44 C45 C46 -177.79(18)
C44 C45 C46 C47 -177.47(18)
C45 C46 C47 C48 179.55(18)
C46 C47 C48 C49 179.00(18)
C47 C48 C49 C50 179.20(18)
C48 C49 C50 C51 178.28(18)
C49 C50 C51 C52 -179.94(18)
C50 C51 C52 C53 -178.57(19)
O6 C41 C54 C55 179.72(18)
C40 C41 C54 C55 -0.9(3)
C39 C38 C55 C54 0.6(3)
C35 C38 C55 C54 -176.13(18)
C41 C54 C55 C38 0.3(3)
